data_4503381
loop_
_publ_author_name
'Qi, Yan'
'Luo, Feng'
'Batten, Stuart R.'
'Che, Yun-Xia'
'Zheng, Ji-Min'

_publ_section_title
;
 Syntheses and Crystal Structures of a Series of Novel Helical
 Coordination Polymers Constructed from Flexible Bis(imidazole) Ligands
 and Metal Salts
;
_journal_issue 8
_journal_name_full 'Crystal Growth &amp; Design'
_journal_page_first 2806
_journal_paper_doi 10.1021/cg701061q
_journal_volume 8
_journal_year 2008
_chemical_formula_sum 'C24 H20 Co N8 O12'
_chemical_formula_weight 671.41
_chemical_name_systematic
; 
 ? 
;
_space_group_IT_number 4
_symmetry_cell_setting monoclinic
_symmetry_space_group_name_Hall 'P 2yb'
_symmetry_space_group_name_H-M 'P 1 21 1'
_atom_sites_solution_hydrogens geom
_atom_sites_solution_primary direct
_atom_sites_solution_secondary difmap
_audit_creation_method SHELXL-97
_cell_angle_alpha 90.00
_cell_angle_beta 96.15(3)
_cell_angle_gamma 90.00
_cell_formula_units_Z 4
_cell_length_a 11.024(2)
_cell_length_b 11.295(2)
_cell_length_c 22.040(4)
_cell_measurement_reflns_used 20867
_cell_measurement_temperature 293(2)
_cell_measurement_theta_max 27.65
_cell_measurement_theta_min 3.07
_cell_volume 2728.5(9)
_computing_cell_refinement 'RAXIS-RAPID Auto'
_computing_data_collection 'RAXIS-RAPID Auto'
_computing_data_reduction 'RAXIS-RAPID Auto'
_computing_molecular_graphics 'Bruker SHELXTL'
_computing_publication_material 'Bruker SHELXTL'
_computing_structure_refinement 'SHELXL-97 (Sheldrick, 1997)'
_computing_structure_solution 'SHELXS-97 (Sheldrick, 1990)'
_diffrn_ambient_temperature 293(2)
_diffrn_measured_fraction_theta_full 0.996
_diffrn_measured_fraction_theta_max 0.996
_diffrn_measurement_device_type 'rigaku r-axis rapid IP area detector'
_diffrn_measurement_method oscillation
_diffrn_radiation_monochromator graphite
_diffrn_radiation_source 'rotating anode'
_diffrn_radiation_type MoK\a
_diffrn_radiation_wavelength 0.71073
_diffrn_reflns_av_R_equivalents 0.0518
_diffrn_reflns_av_sigmaI/netI 0.0815
_diffrn_reflns_limit_h_max 14
_diffrn_reflns_limit_h_min -14
_diffrn_reflns_limit_k_max 14
_diffrn_reflns_limit_k_min -14
_diffrn_reflns_limit_l_max 28
_diffrn_reflns_limit_l_min -28
_diffrn_reflns_number 26767
_diffrn_reflns_theta_full 27.48
_diffrn_reflns_theta_max 27.48
_diffrn_reflns_theta_min 3.07
_exptl_absorpt_coefficient_mu 0.710
_exptl_absorpt_correction_T_max 0.8979
_exptl_absorpt_correction_T_min 0.8243
_exptl_absorpt_correction_type multi-scan
_exptl_crystal_colour Purple
_exptl_crystal_density_diffrn 1.634
_exptl_crystal_density_method 'not measured'
_exptl_crystal_description Block
_exptl_crystal_F_000 1372
_exptl_crystal_size_max 0.28
_exptl_crystal_size_mid 0.17
_exptl_crystal_size_min 0.16
_refine_diff_density_max 1.498
_refine_diff_density_min -0.416
_refine_diff_density_rms 0.069
_refine_ls_abs_structure_details 'Flack H D (1983), Acta Cryst. A39, 876-881'
_refine_ls_abs_structure_Flack 0.007(10)
_refine_ls_extinction_method none
_refine_ls_goodness_of_fit_ref 1.018
_refine_ls_hydrogen_treatment constr
_refine_ls_matrix_type full
_refine_ls_number_parameters 811
_refine_ls_number_reflns 11896
_refine_ls_number_restraints 1
_refine_ls_restrained_S_all 1.018
_refine_ls_R_factor_all 0.0719
_refine_ls_R_factor_gt 0.0452
_refine_ls_shift/su_max 0.001
_refine_ls_shift/su_mean 0.000
_refine_ls_structure_factor_coef Fsqd
_refine_ls_weighting_details 'calc w=1/[\s^2^(Fo^2^)+(0.0401P)^2^+0.0000P] where P=(Fo^2^+2Fc^2^)/3'
_refine_ls_weighting_scheme calc
_refine_ls_wR_factor_gt 0.0935
_refine_ls_wR_factor_ref 0.1035
_reflns_number_gt 8667
_reflns_number_total 11896
_reflns_threshold_expression >2sigma(I)
_cod_data_source_file cg701061q-file002.cif
_cod_data_source_block shelxl
_cod_depositor_comments
;
The following automatic conversions were performed:

'_symmetry_cell_setting' value 'Monoclinic' changed to 'monoclinic'
according to /home/saulius/struct/CIF-dictionaries/cif_core.dic
dictionary named 'cif_core.dic' version 2.4.1 from
2010-06-29.

'_exptl_absorpt_correction_type' value 'Multi-Scan'
changed to 'multi-scan' according to
/home/saulius/struct/CIF-dictionaries/cif_core.dic dictionary named
'cif_core.dic' version 2.4.1 from
2010-06-29.

'_refine_ls_hydrogen_treatment' value 'CONSTR' changed
to 'constr' according to
/home/saulius/struct/CIF-dictionaries/cif_core.dic dictionary named
'cif_core.dic' version 2.4.1 from 2010-06-29.

Automatic conversion script
Id: cif_fix_values 1715 2011-07-08 13:25:40Z adriana 
;
_cod_original_sg_symbol_H-M P21
_cod_database_code 4503381

loop_
_symmetry_equiv_pos_as_xyz
'x, y, z'
'-x, y+1/2, -z'

loop_
_atom_site_label
_atom_site_type_symbol
_atom_site_fract_x
_atom_site_fract_y
_atom_site_fract_z
_atom_site_U_iso_or_equiv
_atom_site_adp_type
_atom_site_occupancy
_atom_site_symmetry_multiplicity
_atom_site_calc_flag
_atom_site_refinement_flags
C1 C 0.7975(4) 0.9448(3) 0.02831(15) 0.0214(8) Uani 1 1 d .
H1 H 0.8248 0.9440 0.0697 0.026 Uiso 1 1 calc R
C2 C 0.7676(4) 0.8989(3) -0.06686(16) 0.0285(9) Uani 1 1 d .
H2 H 0.7712 0.8591 -0.1036 0.034 Uiso 1 1 calc R
C3 C 0.7039(4) 0.9983(3) -0.05975(15) 0.0289(9) Uani 1 1 d .
H3 H 0.6561 1.0392 -0.0901 0.035 Uiso 1 1 calc R
C4 C 0.6728(4) 1.1299(3) 0.03149(16) 0.0249(8) Uani 1 1 d .
H4A H 0.7142 1.2013 0.0206 0.030 Uiso 1 1 calc R
H4B H 0.6883 1.1198 0.0753 0.030 Uiso 1 1 calc R
C5 C 0.5360(4) 1.1445(3) 0.01410(18) 0.0278(9) Uani 1 1 d .
H5A H 0.5074 1.2128 0.0351 0.033 Uiso 1 1 calc R
H5B H 0.5207 1.1588 -0.0294 0.033 Uiso 1 1 calc R
C6 C 0.4651(4) 1.0359(3) 0.03037(18) 0.0285(9) Uani 1 1 d .
H6A H 0.4879 0.9692 0.0063 0.034 Uiso 1 1 calc R
H6B H 0.4868 1.0169 0.0731 0.034 Uiso 1 1 calc R
C7 C 0.3295(4) 1.0540(3) 0.01917(19) 0.0291(9) Uani 1 1 d .
H7A H 0.3060 1.1190 0.0442 0.035 Uiso 1 1 calc R
H7B H 0.3077 1.0751 -0.0233 0.035 Uiso 1 1 calc R
C8 C 0.1598(4) 0.9082(3) 0.00234(16) 0.0219(8) Uani 1 1 d .
H8 H 0.1237 0.9422 -0.0336 0.026 Uiso 1 1 calc R
C9 C 0.2876(4) 0.8756(3) 0.08396(16) 0.0268(8) Uani 1 1 d .
H9 H 0.3534 0.8821 0.1140 0.032 Uiso 1 1 calc R
C10 C 0.1963(4) 0.7939(3) 0.08084(15) 0.0230(8) Uani 1 1 d .
H10 H 0.1894 0.7336 0.1090 0.028 Uiso 1 1 calc R
C11 C 0.9908(4) 0.6806(3) -0.10660(16) 0.0246(9) Uani 1 1 d .
C12 C 1.0027(4) 0.6150(3) -0.16509(15) 0.0217(8) Uani 1 1 d .
C13 C 1.0727(4) 0.6653(3) -0.20708(16) 0.0269(8) Uani 1 1 d .
H13 H 1.1167 0.7343 -0.1975 0.032 Uiso 1 1 calc R
C14 C 1.0764(4) 0.6121(3) -0.26293(16) 0.0284(9) Uani 1 1 d .
C15 C 1.0121(4) 0.5103(3) -0.27971(16) 0.0282(9) Uani 1 1 d .
H15 H 1.0149 0.4755 -0.3178 0.034 Uiso 1 1 calc R
C16 C 0.9435(4) 0.4630(3) -0.23700(15) 0.0232(8) Uani 1 1 d .
C17 C 0.9378(4) 0.5119(3) -0.17977(14) 0.0217(8) Uani 1 1 d .
H17 H 0.8917 0.4764 -0.1519 0.026 Uiso 1 1 calc R
C18 C 0.9308(4) 0.6870(3) 0.12725(16) 0.0248(9) Uani 1 1 d .
C19 C 0.9522(4) 0.6200(3) 0.18664(15) 0.0235(8) Uani 1 1 d .
C20 C 1.0206(4) 0.5161(3) 0.19314(15) 0.0232(8) Uani 1 1 d .
H20 H 1.0503 0.4810 0.1595 0.028 Uiso 1 1 calc R
C21 C 1.0433(4) 0.4664(3) 0.25040(15) 0.0242(8) Uani 1 1 d .
C22 C 0.9962(4) 0.5122(3) 0.30138(16) 0.0286(9) Uani 1 1 d .
H22 H 1.0104 0.4760 0.3394 0.034 Uiso 1 1 calc R
C23 C 0.9277(4) 0.6135(3) 0.29291(16) 0.0296(9) Uani 1 1 d .
C24 C 0.9060(4) 0.6704(3) 0.23745(15) 0.0271(9) Uani 1 1 d .
H24 H 0.8617 0.7406 0.2339 0.033 Uiso 1 1 calc R
C25 C 0.3377(4) 1.1446(3) 0.49613(15) 0.0217(8) Uani 1 1 d .
H25 H 0.3725 1.1782 0.5324 0.026 Uiso 1 1 calc R
C26 C 0.3052(4) 1.0316(3) 0.41734(15) 0.0268(8) Uani 1 1 d .
H26 H 0.3141 0.9718 0.3892 0.032 Uiso 1 1 calc R
C27 C 0.2157(4) 1.1142(3) 0.41268(16) 0.0284(9) Uani 1 1 d .
H27 H 0.1522 1.1213 0.3816 0.034 Uiso 1 1 calc R
C28 C 0.1693(4) 1.2925(3) 0.47655(19) 0.0306(9) Uani 1 1 d .
H28A H 0.1904 1.3562 0.4501 0.037 Uiso 1 1 calc R
H28B H 0.1921 1.3168 0.5184 0.037 Uiso 1 1 calc R
C29 C 0.0334(4) 1.2714(3) 0.46691(18) 0.0286(9) Uani 1 1 d .
H29A H 0.0134 1.2034 0.4908 0.034 Uiso 1 1 calc R
H29B H 0.0098 1.2532 0.4243 0.034 Uiso 1 1 calc R
C30 C -0.0385(4) 1.3777(3) 0.48498(17) 0.0279(9) Uani 1 1 d .
H30A H -0.0223 1.3898 0.5287 0.033 Uiso 1 1 calc R
H30B H -0.0109 1.4476 0.4648 0.033 Uiso 1 1 calc R
C31 C -0.1747(4) 1.3636(3) 0.46844(17) 0.0261(8) Uani 1 1 d .
H31A H -0.2159 1.4345 0.4803 0.031 Uiso 1 1 calc R
H31B H -0.1915 1.3548 0.4246 0.031 Uiso 1 1 calc R
C32 C -0.2996(4) 1.1785(3) 0.47232(15) 0.0218(8) Uani 1 1 d .
H32 H -0.3288 1.1782 0.4311 0.026 Uiso 1 1 calc R
C33 C -0.2015(4) 1.2307(3) 0.55961(15) 0.0281(9) Uani 1 1 d .
H33 H -0.1525 1.2715 0.5896 0.034 Uiso 1 1 calc R
C34 C -0.2651(4) 1.1311(3) 0.56707(16) 0.0281(9) Uani 1 1 d .
H34 H -0.2666 1.0905 0.6037 0.034 Uiso 1 1 calc R
C35 C 0.5657(4) 0.9185(3) 0.37799(16) 0.0253(9) Uani 1 1 d .
C36 C 0.5448(4) 0.8478(3) 0.31983(15) 0.0241(8) Uani 1 1 d .
C37 C 0.6012(4) 0.8882(3) 0.26920(16) 0.0261(8) Uani 1 1 d .
H37 H 0.6537 0.9529 0.2729 0.031 Uiso 1 1 calc R
C38 C 0.5777(4) 0.8310(3) 0.21485(16) 0.0264(8) Uani 1 1 d .
C39 C 0.4989(4) 0.7362(3) 0.20628(15) 0.0258(8) Uani 1 1 d .
H39 H 0.4846 0.6981 0.1688 0.031 Uiso 1 1 calc R
C40 C 0.4417(4) 0.7003(3) 0.25673(14) 0.0215(8) Uani 1 1 d .
C41 C 0.4653(4) 0.7523(3) 0.31362(14) 0.0219(8) Uani 1 1 d .
H41 H 0.4288 0.7239 0.3469 0.026 Uiso 1 1 calc R
C42 C 0.5047(4) 0.9246(3) 0.61234(16) 0.0246(9) Uani 1 1 d .
C43 C 0.4983(4) 0.8629(3) 0.67255(15) 0.0241(8) Uani 1 1 d .
C44 C 0.5579(4) 0.7562(3) 0.68562(15) 0.0250(8) Uani 1 1 d .
H44 H 0.5986 0.7180 0.6564 0.030 Uiso 1 1 calc R
C45 C 0.5554(4) 0.7074(3) 0.74375(16) 0.0253(9) Uani 1 1 d .
C46 C 0.4940(4) 0.7586(3) 0.78832(17) 0.0312(9) Uani 1 1 d .
H46 H 0.4926 0.7240 0.8265 0.037 Uiso 1 1 calc R
C47 C 0.4346(4) 0.8638(3) 0.77327(17) 0.0307(9) Uani 1 1 d .
C48 C 0.4344(4) 0.9161(3) 0.71604(17) 0.0299(9) Uani 1 1 d .
H48 H 0.3917 0.9861 0.7071 0.036 Uiso 1 1 calc R
Co1 Co 0.95455(5) 0.73657(3) 0.00644(2) 0.01968(16) Uani 1 1 d .
Co2 Co 0.54180(5) 0.97260(3) 0.49739(2) 0.02049(16) Uani 1 1 d .
N1 N 0.8269(3) 0.8648(2) -0.01114(12) 0.0221(7) Uani 1 1 d .
N2 N 0.7229(3) 1.0280(2) 0.00101(12) 0.0227(7) Uani 1 1 d .
N3 N 0.2623(3) 0.9464(2) 0.03349(13) 0.0226(7) Uani 1 1 d .
N4 N 0.1159(3) 0.8143(2) 0.02972(12) 0.0218(7) Uani 1 1 d .
N5 N 0.3813(3) 1.0501(2) 0.47038(12) 0.0210(7) Uani 1 1 d .
N6 N 0.2380(3) 1.1856(2) 0.46357(14) 0.0231(7) Uani 1 1 d .
N7 N -0.2235(3) 1.2604(3) 0.49858(13) 0.0243(7) Uani 1 1 d .
N8 N -0.3280(3) 1.0981(2) 0.51196(12) 0.0243(7) Uani 1 1 d .
N9 N 1.1472(4) 0.6690(4) -0.30848(17) 0.0430(10) Uani 1 1 d .
N10 N 0.8683(3) 0.3578(2) -0.25498(13) 0.0269(7) Uani 1 1 d .
N11 N 1.1220(3) 0.3613(2) 0.25931(14) 0.0300(8) Uani 1 1 d .
N12 N 0.8796(4) 0.6667(3) 0.34658(15) 0.0421(10) Uani 1 1 d .
N13 N 0.6348(4) 0.8745(3) 0.16116(15) 0.0361(8) Uani 1 1 d .
N14 N 0.3539(3) 0.6037(2) 0.24774(12) 0.0245(7) Uani 1 1 d .
N15 N 0.6229(4) 0.5985(3) 0.75947(14) 0.0318(8) Uani 1 1 d .
N16 N 0.3700(4) 0.9217(3) 0.82006(18) 0.0476(11) Uani 1 1 d .
O1 O 0.9449(3) 0.6245(2) -0.06390(11) 0.0281(6) Uani 1 1 d .
O2 O 1.0246(3) 0.7848(2) -0.10195(12) 0.0352(8) Uani 1 1 d .
O3 O 0.9452(3) 0.62987(19) 0.07837(10) 0.0267(6) Uani 1 1 d .
O4 O 0.9079(3) 0.7926(2) 0.12948(13) 0.0385(8) Uani 1 1 d .
O5 O 1.1747(3) 0.3274(2) 0.21653(12) 0.0340(7) Uani 1 1 d .
O6 O 1.1298(3) 0.3128(2) 0.30931(13) 0.0478(9) Uani 1 1 d .
O7 O 0.8850(4) 0.6097(3) 0.39324(13) 0.0624(12) Uani 1 1 d .
O8 O 0.8406(4) 0.7693(3) 0.34204(14) 0.0601(12) Uani 1 1 d .
O9 O 1.1957(4) 0.7636(3) -0.29546(16) 0.0737(13) Uani 1 1 d .
O10 O 1.1474(4) 0.6197(3) -0.35769(14) 0.0578(11) Uani 1 1 d .
O11 O 0.8661(4) 0.3230(3) -0.30780(12) 0.0489(9) Uani 1 1 d .
O12 O 0.8129(3) 0.3113(2) -0.21668(12) 0.0347(7) Uani 1 1 d .
O13 O 0.5509(3) 0.8626(2) 0.42734(11) 0.0292(7) Uani 1 1 d .
O14 O 0.5891(3) 1.0243(2) 0.37408(13) 0.0391(8) Uani 1 1 d .
O15 O 0.5493(3) 0.8672(2) 0.57036(11) 0.0305(7) Uani 1 1 d .
O16 O 0.4673(3) 1.0268(2) 0.60666(12) 0.0367(8) Uani 1 1 d .
O17 O 0.6814(3) 0.5538(2) 0.72146(12) 0.0387(7) Uani 1 1 d .
O18 O 0.6161(4) 0.5562(3) 0.80985(13) 0.0596(11) Uani 1 1 d .
O19 O 0.3635(5) 0.8690(3) 0.86809(17) 0.0857(17) Uani 1 1 d .
O20 O 0.3270(4) 1.0204(3) 0.80918(17) 0.0652(13) Uani 1 1 d .
O21 O 0.3017(3) 0.5713(2) 0.29095(11) 0.0305(6) Uani 1 1 d .
O22 O 0.3363(3) 0.5591(2) 0.19713(11) 0.0441(9) Uani 1 1 d .
O23 O 0.6148(3) 0.8208(3) 0.11354(12) 0.0431(8) Uani 1 1 d .
O24 O 0.6977(4) 0.9652(3) 0.16865(14) 0.0522(10) Uani 1 1 d .

loop_
_atom_site_aniso_label
_atom_site_aniso_U_11
_atom_site_aniso_U_22
_atom_site_aniso_U_33
_atom_site_aniso_U_23
_atom_site_aniso_U_13
_atom_site_aniso_U_12
C1 0.023(2) 0.0226(17) 0.0194(16) 0.0050(14) 0.0040(15) -0.0021(14)
C2 0.028(3) 0.039(2) 0.0173(17) 0.0036(15) -0.0006(17) 0.0011(17)
C3 0.027(3) 0.041(2) 0.0180(16) 0.0030(16) -0.0026(15) 0.0035(18)
C4 0.020(2) 0.0265(18) 0.0281(18) 0.0039(15) 0.0019(16) -0.0025(15)
C5 0.023(2) 0.0239(17) 0.038(2) 0.0034(15) 0.0076(18) -0.0011(15)
C6 0.020(2) 0.0252(18) 0.041(2) 0.0000(16) 0.0070(18) 0.0016(15)
C7 0.021(2) 0.0199(16) 0.046(2) 0.0016(16) 0.0001(18) -0.0007(15)
C8 0.016(2) 0.0253(17) 0.0241(17) -0.0028(14) -0.0013(15) 0.0020(14)
C9 0.025(3) 0.0311(18) 0.0224(17) -0.0005(15) -0.0041(16) 0.0031(16)
C10 0.028(2) 0.0222(17) 0.0180(16) -0.0052(13) -0.0008(15) 0.0022(15)
C11 0.025(2) 0.0252(18) 0.0216(17) -0.0017(15) -0.0043(16) -0.0003(16)
C12 0.020(2) 0.0242(17) 0.0208(16) 0.0039(14) 0.0013(15) 0.0022(14)
C13 0.020(2) 0.0309(19) 0.0295(19) 0.0033(16) -0.0007(16) -0.0019(16)
C14 0.022(2) 0.039(2) 0.0252(18) 0.0128(16) 0.0060(16) 0.0056(16)
C15 0.031(3) 0.035(2) 0.0190(17) 0.0002(16) 0.0037(16) 0.0131(18)
C16 0.025(2) 0.0237(17) 0.0198(16) 0.0017(15) -0.0020(15) 0.0030(16)
C17 0.028(2) 0.0202(16) 0.0163(15) 0.0029(14) -0.0009(15) 0.0003(15)
C18 0.030(3) 0.0247(19) 0.0186(17) 0.0059(15) -0.0051(16) -0.0051(17)
C19 0.023(2) 0.0245(17) 0.0214(17) 0.0056(14) -0.0061(15) -0.0025(15)
C20 0.029(2) 0.0195(16) 0.0198(16) -0.0006(14) -0.0012(15) -0.0055(15)
C21 0.028(3) 0.0215(17) 0.0215(16) 0.0030(15) -0.0034(15) -0.0011(16)
C22 0.030(3) 0.0335(19) 0.0207(17) 0.0083(16) -0.0021(16) -0.0071(18)
C23 0.033(3) 0.036(2) 0.0202(17) 0.0007(16) 0.0028(17) 0.0010(17)
C24 0.030(3) 0.0306(18) 0.0207(17) 0.0035(15) 0.0020(16) 0.0050(16)
C25 0.021(2) 0.0208(16) 0.0226(16) 0.0018(14) -0.0011(15) 0.0002(14)
C26 0.028(3) 0.0308(19) 0.0196(16) 0.0017(14) -0.0040(16) 0.0008(16)
C27 0.026(3) 0.0335(19) 0.0245(18) 0.0000(16) -0.0027(16) 0.0036(16)
C28 0.027(3) 0.0217(17) 0.044(2) -0.0004(16) 0.0070(19) 0.0003(16)
C29 0.024(2) 0.0243(17) 0.038(2) -0.0033(16) 0.0034(18) 0.0021(15)
C30 0.028(3) 0.0249(17) 0.0308(19) 0.0000(15) 0.0022(17) -0.0016(16)
C31 0.025(2) 0.0242(17) 0.0297(18) 0.0017(15) 0.0036(17) 0.0006(15)
C32 0.020(2) 0.0240(17) 0.0206(16) -0.0017(14) 0.0009(15) 0.0009(14)
C33 0.030(3) 0.035(2) 0.0200(16) -0.0055(16) 0.0064(16) -0.0014(18)
C34 0.031(3) 0.034(2) 0.0193(16) -0.0002(15) 0.0048(17) -0.0042(17)
C35 0.030(3) 0.0262(19) 0.0187(17) -0.0016(15) -0.0021(17) 0.0021(16)
C36 0.030(3) 0.0223(17) 0.0182(16) 0.0003(14) -0.0048(16) 0.0022(15)
C37 0.017(2) 0.0333(19) 0.0271(18) 0.0016(16) 0.0011(16) -0.0037(15)
C38 0.024(2) 0.0335(19) 0.0223(17) 0.0035(15) 0.0039(16) 0.0011(16)
C39 0.026(2) 0.033(2) 0.0192(16) -0.0001(16) 0.0055(16) 0.0021(17)
C40 0.027(2) 0.0214(17) 0.0160(15) -0.0006(14) 0.0002(15) 0.0029(16)
C41 0.026(2) 0.0216(17) 0.0170(15) -0.0004(14) -0.0024(14) 0.0004(15)
C42 0.028(3) 0.0266(19) 0.0183(16) 0.0037(15) -0.0015(16) -0.0031(16)
C43 0.026(2) 0.0245(17) 0.0208(16) 0.0016(14) -0.0046(15) -0.0020(15)
C44 0.029(2) 0.0213(17) 0.0234(17) 0.0008(15) -0.0034(16) -0.0033(15)
C45 0.024(3) 0.0272(19) 0.0241(17) 0.0036(15) -0.0027(17) -0.0031(16)
C46 0.031(3) 0.037(2) 0.0255(18) 0.0115(16) 0.0029(17) -0.0003(18)
C47 0.030(3) 0.033(2) 0.0302(19) 0.0032(16) 0.0094(18) -0.0003(17)
C48 0.029(3) 0.0250(18) 0.034(2) 0.0062(16) -0.0040(18) -0.0019(16)
Co1 0.0216(4) 0.0203(3) 0.0165(2) -0.00069(19) -0.0006(3) -0.0028(2)
Co2 0.0235(4) 0.0204(3) 0.0169(2) 0.00067(19) -0.0008(3) 0.0008(2)
N1 0.020(2) 0.0274(15) 0.0189(13) 0.0062(12) 0.0049(13) 0.0020(12)
N2 0.024(2) 0.0267(15) 0.0183(14) 0.0056(12) 0.0045(13) 0.0019(13)
N3 0.021(2) 0.0159(14) 0.0303(16) -0.0034(13) 0.0002(14) -0.0005(12)
N4 0.022(2) 0.0214(14) 0.0221(14) -0.0044(12) 0.0012(13) 0.0018(12)
N5 0.0196(19) 0.0230(14) 0.0199(14) 0.0016(11) -0.0003(13) 0.0004(12)
N6 0.020(2) 0.0191(14) 0.0297(16) 0.0038(13) 0.0018(14) 0.0006(13)
N7 0.025(2) 0.0301(16) 0.0181(14) -0.0018(13) 0.0022(13) 0.0001(13)
N8 0.025(2) 0.0296(15) 0.0175(13) -0.0064(12) -0.0013(13) 0.0017(13)
N9 0.032(3) 0.061(2) 0.038(2) 0.0109(19) 0.0103(18) 0.001(2)
N10 0.037(2) 0.0255(15) 0.0170(14) -0.0038(12) -0.0035(14) 0.0035(14)
N11 0.037(2) 0.0225(15) 0.0281(16) 0.0051(13) -0.0082(15) -0.0009(14)
N12 0.046(3) 0.053(2) 0.0286(18) 0.0022(16) 0.0107(17) 0.0126(19)
N13 0.025(2) 0.055(2) 0.0294(18) 0.0022(16) 0.0052(15) -0.0030(18)
N14 0.031(2) 0.0240(14) 0.0172(14) -0.0002(12) -0.0029(14) 0.0013(13)
N15 0.041(3) 0.0297(16) 0.0235(15) 0.0062(14) -0.0036(15) 0.0044(15)
N16 0.045(3) 0.053(2) 0.050(2) 0.002(2) 0.027(2) 0.009(2)
O1 0.036(2) 0.0263(13) 0.0216(12) -0.0053(11) 0.0027(12) -0.0054(11)
O2 0.046(2) 0.0250(14) 0.0319(15) -0.0032(12) -0.0071(14) -0.0067(13)
O3 0.0354(19) 0.0250(12) 0.0192(12) -0.0001(10) 0.0002(12) -0.0071(11)
O4 0.053(3) 0.0309(15) 0.0292(15) 0.0044(12) -0.0052(15) 0.0047(14)
O5 0.036(2) 0.0342(14) 0.0297(14) -0.0024(12) -0.0039(13) 0.0042(13)
O6 0.071(3) 0.0396(16) 0.0319(15) 0.0201(13) 0.0025(16) 0.0195(16)
O7 0.091(4) 0.070(2) 0.0296(16) 0.0119(16) 0.0203(19) 0.023(2)
O8 0.082(3) 0.062(2) 0.0381(18) -0.0010(16) 0.016(2) 0.031(2)
O9 0.075(3) 0.094(3) 0.054(2) 0.009(2) 0.016(2) -0.048(3)
O10 0.067(3) 0.073(2) 0.0394(17) 0.0087(17) 0.0305(19) 0.0066(19)
O11 0.078(3) 0.0472(17) 0.0211(13) -0.0158(13) 0.0041(15) -0.0101(17)
O12 0.045(2) 0.0298(13) 0.0277(13) -0.0012(11) -0.0023(13) -0.0114(13)
O13 0.039(2) 0.0271(13) 0.0208(12) -0.0018(10) -0.0024(12) 0.0030(12)
O14 0.054(3) 0.0304(16) 0.0322(15) -0.0059(13) 0.0019(15) -0.0086(15)
O15 0.038(2) 0.0300(13) 0.0235(13) 0.0073(11) 0.0013(12) 0.0012(12)
O16 0.052(2) 0.0269(15) 0.0284(14) 0.0069(12) -0.0087(14) -0.0002(14)
O17 0.046(2) 0.0401(15) 0.0287(14) -0.0016(12) -0.0036(14) 0.0165(14)
O18 0.098(3) 0.0492(18) 0.0336(17) 0.0226(14) 0.0155(19) 0.0297(19)
O19 0.122(5) 0.089(3) 0.055(2) 0.027(2) 0.053(3) 0.048(3)
O20 0.074(3) 0.056(2) 0.073(2) 0.0113(19) 0.037(2) 0.027(2)
O21 0.0375(19) 0.0334(14) 0.0203(12) 0.0000(10) 0.0013(12) -0.0104(12)
O22 0.063(3) 0.0477(17) 0.0214(13) -0.0116(13) 0.0040(14) -0.0206(16)
O23 0.039(2) 0.0671(19) 0.0237(14) -0.0026(14) 0.0065(14) -0.0115(16)
O24 0.055(3) 0.059(2) 0.0439(17) 0.0039(16) 0.0150(17) -0.0228(19)

loop_
_atom_type_symbol
_atom_type_description
_atom_type_scat_dispersion_real
_atom_type_scat_dispersion_imag
_atom_type_scat_source
C C 0.0033 0.0016 'International Tables Vol C Tables 4.2.6.8 and 6.1.1.4'
H H 0.0000 0.0000 'International Tables Vol C Tables 4.2.6.8 and 6.1.1.4'
N N 0.0061 0.0033 'International Tables Vol C Tables 4.2.6.8 and 6.1.1.4'
O O 0.0106 0.0060 'International Tables Vol C Tables 4.2.6.8 and 6.1.1.4'
Co Co 0.3494 0.9721 'International Tables Vol C Tables 4.2.6.8 and 6.1.1.4'

loop_
_geom_angle_atom_site_label_1
_geom_angle_atom_site_label_2
_geom_angle_atom_site_label_3
_geom_angle
_geom_angle_site_symmetry_1
_geom_angle_site_symmetry_3
N1 C1 N2 111.4(3) . .
N1 C1 H1 124.3 . .
N2 C1 H1 124.3 . .
C3 C2 N1 109.4(3) . .
C3 C2 H2 125.3 . .
N1 C2 H2 125.3 . .
C2 C3 N2 106.9(3) . .
C2 C3 H3 126.5 . .
N2 C3 H3 126.5 . .
N2 C4 C5 112.3(3) . .
N2 C4 H4A 109.1 . .
C5 C4 H4A 109.1 . .
N2 C4 H4B 109.1 . .
C5 C4 H4B 109.1 . .
H4A C4 H4B 107.9 . .
C6 C5 C4 112.0(3) . .
C6 C5 H5A 109.2 . .
C4 C5 H5A 109.2 . .
C6 C5 H5B 109.2 . .
C4 C5 H5B 109.2 . .
H5A C5 H5B 107.9 . .
C7 C6 C5 112.3(3) . .
C7 C6 H6A 109.1 . .
C5 C6 H6A 109.1 . .
C7 C6 H6B 109.1 . .
C5 C6 H6B 109.1 . .
H6A C6 H6B 107.9 . .
N3 C7 C6 111.5(3) . .
N3 C7 H7A 109.3 . .
C6 C7 H7A 109.3 . .
N3 C7 H7B 109.3 . .
C6 C7 H7B 109.3 . .
H7A C7 H7B 108.0 . .
N3 C8 N4 110.7(3) . .
N3 C8 H8 124.7 . .
N4 C8 H8 124.7 . .
C10 C9 N3 105.6(3) . .
C10 C9 H9 127.2 . .
N3 C9 H9 127.2 . .
C9 C10 N4 109.6(3) . .
C9 C10 H10 125.2 . .
N4 C10 H10 125.2 . .
O2 C11 O1 123.3(3) . .
O2 C11 C12 119.2(3) . .
O1 C11 C12 117.5(3) . .
C17 C12 C13 119.8(3) . .
C17 C12 C11 121.6(3) . .
C13 C12 C11 118.4(3) . .
C14 C13 C12 119.3(4) . .
C14 C13 H13 120.3 . .
C12 C13 H13 120.3 . .
C13 C14 C15 122.7(3) . .
C13 C14 N9 119.0(4) . .
C15 C14 N9 118.2(3) . .
C16 C15 C14 116.3(3) . .
C16 C15 H15 121.8 . .
C14 C15 H15 121.8 . .
C15 C16 C17 123.4(4) . .
C15 C16 N10 117.5(3) . .
C17 C16 N10 119.1(3) . .
C16 C17 C12 118.3(3) . .
C16 C17 H17 120.8 . .
C12 C17 H17 120.8 . .
O4 C18 O3 124.8(3) . .
O4 C18 C19 118.0(3) . .
O3 C18 C19 117.1(3) . .
C20 C19 C24 120.0(3) . .
C20 C19 C18 123.0(3) . .
C24 C19 C18 117.0(3) . .
C21 C20 C19 118.7(3) . .
C21 C20 H20 120.7 . .
C19 C20 H20 120.7 . .
C20 C21 C22 122.9(4) . .
C20 C21 N11 119.8(3) . .
C22 C21 N11 117.3(3) . .
C23 C22 C21 116.6(3) . .
C23 C22 H22 121.7 . .
C21 C22 H22 121.7 . .
C22 C23 C24 123.4(3) . .
C22 C23 N12 118.1(3) . .
C24 C23 N12 118.5(3) . .
C23 C24 C19 118.4(3) . .
C23 C24 H24 120.8 . .
C19 C24 H24 120.8 . .
N5 C25 N6 111.5(3) . .
N5 C25 H25 124.3 . .
N6 C25 H25 124.3 . .
C27 C26 N5 109.4(3) . .
C27 C26 H26 125.3 . .
N5 C26 H26 125.3 . .
C26 C27 N6 106.0(4) . .
C26 C27 H27 127.0 . .
N6 C27 H27 127.0 . .
N6 C28 C29 111.5(3) . .
N6 C28 H28A 109.3 . .
C29 C28 H28A 109.3 . .
N6 C28 H28B 109.3 . .
C29 C28 H28B 109.3 . .
H28A C28 H28B 108.0 . .
C28 C29 C30 112.1(3) . .
C28 C29 H29A 109.2 . .
C30 C29 H29A 109.2 . .
C28 C29 H29B 109.2 . .
C30 C29 H29B 109.2 . .
H29A C29 H29B 107.9 . .
C31 C30 C29 112.7(3) . .
C31 C30 H30A 109.0 . .
C29 C30 H30A 109.0 . .
C31 C30 H30B 109.0 . .
C29 C30 H30B 109.0 . .
H30A C30 H30B 107.8 . .
N7 C31 C30 112.0(3) . .
N7 C31 H31A 109.2 . .
C30 C31 H31A 109.2 . .
N7 C31 H31B 109.2 . .
C30 C31 H31B 109.2 . .
H31A C31 H31B 107.9 . .
N8 C32 N7 111.8(3) . .
N8 C32 H32 124.1 . .
N7 C32 H32 124.1 . .
C34 C33 N7 106.4(3) . .
C34 C33 H33 126.8 . .
N7 C33 H33 126.8 . .
C33 C34 N8 109.7(3) . .
C33 C34 H34 125.2 . .
N8 C34 H34 125.2 . .
O14 C35 O13 125.8(3) . .
O14 C35 C36 118.0(3) . .
O13 C35 C36 116.1(3) . .
C41 C36 C37 120.1(3) . .
C41 C36 C35 122.2(3) . .
C37 C36 C35 117.5(3) . .
C38 C37 C36 119.0(3) . .
C38 C37 H37 120.5 . .
C36 C37 H37 120.5 . .
C37 C38 C39 123.2(3) . .
C37 C38 N13 119.2(3) . .
C39 C38 N13 117.6(3) . .
C38 C39 C40 116.6(3) . .
C38 C39 H39 121.7 . .
C40 C39 H39 121.7 . .
C41 C40 C39 122.8(4) . .
C41 C40 N14 119.9(3) . .
C39 C40 N14 117.3(3) . .
C40 C41 C36 118.4(3) . .
C40 C41 H41 120.8 . .
C36 C41 H41 120.8 . .
O16 C42 O15 123.8(3) . .
O16 C42 C43 118.5(3) . .
O15 C42 C43 117.6(3) . .
C48 C43 C44 119.8(3) . .
C48 C43 C42 118.9(3) . .
C44 C43 C42 121.2(3) . .
C43 C44 C45 118.5(3) . .
C43 C44 H44 120.7 . .
C45 C44 H44 120.7 . .
C46 C45 C44 123.2(4) . .
C46 C45 N15 117.4(3) . .
C44 C45 N15 119.3(3) . .
C45 C46 C47 116.5(3) . .
C45 C46 H46 121.8 . .
C47 C46 H46 121.8 . .
C46 C47 C48 122.5(3) . .
C46 C47 N16 117.9(3) . .
C48 C47 N16 119.6(4) . .
C43 C48 C47 119.4(3) . .
C43 C48 H48 120.3 . .
C47 C48 H48 120.3 . .
O1 Co1 N4 116.71(12) . 1_655
O1 Co1 O3 103.32(9) . .
N4 Co1 O3 100.42(12) 1_655 .
O1 Co1 N1 109.05(12) . .
N4 Co1 N1 108.37(12) 1_655 .
O3 Co1 N1 119.19(11) . .
O13 Co2 O15 104.57(10) . .
O13 Co2 N5 99.10(12) . .
O15 Co2 N5 117.28(12) . .
O13 Co2 N8 117.85(11) . 1_655
O15 Co2 N8 108.86(12) . 1_655
N5 Co2 N8 109.28(13) . 1_655
C1 N1 C2 105.5(3) . .
C1 N1 Co1 125.4(3) . .
C2 N1 Co1 128.4(2) . .
C1 N2 C3 106.6(3) . .
C1 N2 C4 125.7(3) . .
C3 N2 C4 127.7(3) . .
C8 N3 C9 108.5(3) . .
C8 N3 C7 125.1(3) . .
C9 N3 C7 126.1(3) . .
C8 N4 C10 105.6(3) . .
C8 N4 Co1 126.0(3) . 1_455
C10 N4 Co1 127.9(2) . 1_455
C25 N5 C26 105.7(3) . .
C25 N5 Co2 125.0(3) . .
C26 N5 Co2 128.5(2) . .
C25 N6 C27 107.4(3) . .
C25 N6 C28 126.5(3) . .
C27 N6 C28 126.0(3) . .
C32 N7 C33 106.8(3) . .
C32 N7 C31 126.5(3) . .
C33 N7 C31 126.6(3) . .
C32 N8 C34 105.3(3) . .
C32 N8 Co2 126.4(3) . 1_455
C34 N8 Co2 127.6(2) . 1_455
O9 N9 O10 124.6(4) . .
O9 N9 C14 118.1(4) . .
O10 N9 C14 117.1(4) . .
O12 N10 O11 124.2(3) . .
O12 N10 C16 118.1(3) . .
O11 N10 C16 117.7(3) . .
O5 N11 O6 124.1(3) . .
O5 N11 C21 118.2(3) . .
O6 N11 C21 117.6(3) . .
O7 N12 O8 123.6(3) . .
O7 N12 C23 118.4(3) . .
O8 N12 C23 118.0(3) . .
O23 N13 O24 125.3(3) . .
O23 N13 C38 118.1(3) . .
O24 N13 C38 116.6(3) . .
O22 N14 O21 123.1(3) . .
O22 N14 C40 118.1(3) . .
O21 N14 C40 118.7(3) . .
O18 N15 O17 123.5(3) . .
O18 N15 C45 117.8(3) . .
O17 N15 C45 118.6(3) . .
O19 N16 O20 123.7(4) . .
O19 N16 C47 118.0(4) . .
O20 N16 C47 118.3(4) . .
C11 O1 Co1 105.3(2) . .
C18 O3 Co1 112.6(2) . .
C35 O13 Co2 111.9(2) . .
C42 O15 Co2 107.3(2) . .

loop_
_geom_bond_atom_site_label_1
_geom_bond_atom_site_label_2
_geom_bond_distance
_geom_bond_site_symmetry_2
C1 N1 1.319(4) .
C1 N2 1.347(4) .
C1 H1 0.9300 .
C2 C3 1.342(5) .
C2 N1 1.383(5) .
C2 H2 0.9300 .
C3 N2 1.375(4) .
C3 H3 0.9300 .
C4 N2 1.470(4) .
C4 C5 1.525(6) .
C4 H4A 0.9700 .
C4 H4B 0.9700 .
C5 C6 1.518(5) .
C5 H5A 0.9700 .
C5 H5B 0.9700 .
C6 C7 1.502(6) .
C6 H6A 0.9700 .
C6 H6B 0.9700 .
C7 N3 1.475(4) .
C7 H7A 0.9700 .
C7 H7B 0.9700 .
C8 N3 1.329(5) .
C8 N4 1.337(4) .
C8 H8 0.9300 .
C9 C10 1.362(5) .
C9 N3 1.374(4) .
C9 H9 0.9300 .
C10 N4 1.377(5) .
C10 H10 0.9300 .
C11 O2 1.235(4) .
C11 O1 1.283(4) .
C11 C12 1.505(5) .
C12 C17 1.387(5) .
C12 C13 1.389(5) .
C13 C14 1.374(5) .
C13 H13 0.9300 .
C14 C15 1.380(6) .
C14 N9 1.482(5) .
C15 C16 1.376(5) .
C15 H15 0.9300 .
C16 C17 1.384(4) .
C16 N10 1.479(5) .
C17 H17 0.9300 .
C18 O4 1.221(4) .
C18 O3 1.280(4) .
C18 C19 1.509(5) .
C19 C20 1.393(5) .
C19 C24 1.400(5) .
C20 C21 1.379(5) .
C20 H20 0.9300 .
C21 C22 1.387(5) .
C21 N11 1.472(5) .
C22 C23 1.373(5) .
C22 H22 0.9300 .
C23 C24 1.379(5) .
C23 N12 1.475(5) .
C24 H24 0.9300 .
C25 N5 1.323(4) .
C25 N6 1.330(5) .
C25 H25 0.9300 .
C26 C27 1.353(5) .
C26 N5 1.379(5) .
C26 H26 0.9300 .
C27 N6 1.382(5) .
C27 H27 0.9300 .
C28 N6 1.469(4) .
C28 C29 1.509(6) .
C28 H28A 0.9700 .
C28 H28B 0.9700 .
C29 C30 1.516(5) .
C29 H29A 0.9700 .
C29 H29B 0.9700 .
C30 C31 1.515(6) .
C30 H30A 0.9700 .
C30 H30B 0.9700 .
C31 N7 1.472(4) .
C31 H31A 0.9700 .
C31 H31B 0.9700 .
C32 N8 1.321(4) .
C32 N7 1.338(5) .
C32 H32 0.9300 .
C33 C34 1.345(5) .
C33 N7 1.382(4) .
C33 H33 0.9300 .
C34 N8 1.384(5) .
C34 H34 0.9300 .
C35 O14 1.228(4) .
C35 O13 1.283(4) .
C35 C36 1.507(5) .
C36 C41 1.387(5) .
C36 C37 1.410(5) .
C37 C38 1.361(5) .
C37 H37 0.9300 .
C38 C39 1.378(5) .
C38 N13 1.482(5) .
C39 C40 1.396(5) .
C39 H39 0.9300 .
C40 C41 1.384(4) .
C40 N14 1.457(5) .
C41 H41 0.9300 .
C42 O16 1.228(4) .
C42 O15 1.270(4) .
C42 C43 1.507(5) .
C43 C48 1.386(5) .
C43 C44 1.388(5) .
C44 C45 1.398(5) .
C44 H44 0.9300 .
C45 C46 1.378(5) .
C45 N15 1.460(5) .
C46 C47 1.380(5) .
C46 H46 0.9300 .
C47 C48 1.392(5) .
C47 N16 1.468(5) .
C48 H48 0.9300 .
Co1 O1 1.995(2) .
Co1 N4 2.001(3) 1_655
Co1 O3 2.003(2) .
Co1 N1 2.027(3) .
Co2 O13 1.992(2) .
Co2 O15 1.995(2) .
Co2 N5 2.007(3) .
Co2 N8 2.018(3) 1_655
N4 Co1 2.001(3) 1_455
N8 Co2 2.018(3) 1_455
N9 O9 1.216(5) .
N9 O10 1.220(5) .
N10 O12 1.213(4) .
N10 O11 1.226(4) .
N11 O5 1.220(4) .
N11 O6 1.225(4) .
N12 O7 1.210(4) .
N12 O8 1.236(5) .
N13 O23 1.212(4) .
N13 O24 1.238(5) .
N14 O22 1.220(4) .
N14 O21 1.221(4) .
N15 O18 1.218(4) .
N15 O17 1.220(4) .
N16 O19 1.223(5) .
N16 O20 1.225(5) .

loop_
_geom_torsion_atom_site_label_1
_geom_torsion_atom_site_label_2
_geom_torsion_atom_site_label_3
_geom_torsion_atom_site_label_4
_geom_torsion
_geom_torsion_site_symmetry_1
_geom_torsion_site_symmetry_4
N1 C2 C3 N2 0.1(4) . .
N2 C4 C5 C6 59.3(4) . .
C4 C5 C6 C7 174.3(3) . .
C5 C6 C7 N3 178.3(3) . .
N3 C9 C10 N4 -0.4(4) . .
O2 C11 C12 C17 -162.1(4) . .
O1 C11 C12 C17 17.6(6) . .
O2 C11 C12 C13 12.5(6) . .
O1 C11 C12 C13 -167.8(4) . .
C17 C12 C13 C14 0.2(6) . .
C11 C12 C13 C14 -174.5(4) . .
C12 C13 C14 C15 0.6(6) . .
C12 C13 C14 N9 177.5(4) . .
C13 C14 C15 C16 -0.5(6) . .
N9 C14 C15 C16 -177.4(4) . .
C14 C15 C16 C17 -0.5(6) . .
C14 C15 C16 N10 176.7(3) . .
C15 C16 C17 C12 1.3(6) . .
N10 C16 C17 C12 -175.8(3) . .
C13 C12 C17 C16 -1.1(5) . .
C11 C12 C17 C16 173.4(3) . .
O4 C18 C19 C20 -155.7(4) . .
O3 C18 C19 C20 20.4(6) . .
O4 C18 C19 C24 20.6(6) . .
O3 C18 C19 C24 -163.3(4) . .
C24 C19 C20 C21 -1.3(6) . .
C18 C19 C20 C21 174.8(4) . .
C19 C20 C21 C22 3.1(6) . .
C19 C20 C21 N11 -175.9(4) . .
C20 C21 C22 C23 -2.1(6) . .
N11 C21 C22 C23 177.0(4) . .
C21 C22 C23 C24 -0.9(6) . .
C21 C22 C23 N12 -178.1(4) . .
C22 C23 C24 C19 2.5(6) . .
N12 C23 C24 C19 179.7(4) . .
C20 C19 C24 C23 -1.4(6) . .
C18 C19 C24 C23 -177.8(4) . .
N5 C26 C27 N6 0.7(4) . .
N6 C28 C29 C30 175.4(3) . .
C28 C29 C30 C31 173.0(3) . .
C29 C30 C31 N7 60.0(4) . .
N7 C33 C34 N8 -0.7(4) . .
O14 C35 C36 C41 -148.2(4) . .
O13 C35 C36 C41 28.3(6) . .
O14 C35 C36 C37 26.4(6) . .
O13 C35 C36 C37 -157.1(4) . .
C41 C36 C37 C38 -0.9(6) . .
C35 C36 C37 C38 -175.7(4) . .
C36 C37 C38 C39 1.3(6) . .
C36 C37 C38 N13 178.8(4) . .
C37 C38 C39 C40 0.5(6) . .
N13 C38 C39 C40 -177.0(3) . .
C38 C39 C40 C41 -2.8(6) . .
C38 C39 C40 N14 177.3(3) . .
C39 C40 C41 C36 3.2(6) . .
N14 C40 C41 C36 -176.9(3) . .
C37 C36 C41 C40 -1.2(5) . .
C35 C36 C41 C40 173.2(4) . .
O16 C42 C43 C48 9.6(6) . .
O15 C42 C43 C48 -170.7(4) . .
O16 C42 C43 C44 -168.5(4) . .
O15 C42 C43 C44 11.2(6) . .
C48 C43 C44 C45 -2.4(6) . .
C42 C43 C44 C45 175.7(4) . .
C43 C44 C45 C46 1.7(6) . .
C43 C44 C45 N15 -176.8(4) . .
C44 C45 C46 C47 -0.9(6) . .
N15 C45 C46 C47 177.6(4) . .
C45 C46 C47 C48 0.9(6) . .
C45 C46 C47 N16 -179.0(4) . .
C44 C43 C48 C47 2.4(6) . .
C42 C43 C48 C47 -175.8(4) . .
C46 C47 C48 C43 -1.6(7) . .
N16 C47 C48 C43 178.2(4) . .
N2 C1 N1 C2 0.0(4) . .
N2 C1 N1 Co1 171.1(2) . .
C3 C2 N1 C1 0.0(4) . .
C3 C2 N1 Co1 -170.8(3) . .
O1 Co1 N1 C1 171.2(3) . .
N4 Co1 N1 C1 -60.8(3) 1_655 .
O3 Co1 N1 C1 53.0(3) . .
O1 Co1 N1 C2 -19.8(3) . .
N4 Co1 N1 C2 108.2(3) 1_655 .
O3 Co1 N1 C2 -137.9(3) . .
N1 C1 N2 C3 0.1(4) . .
N1 C1 N2 C4 -180.0(3) . .
C2 C3 N2 C1 -0.1(4) . .
C2 C3 N2 C4 179.9(3) . .
C5 C4 N2 C1 -132.4(4) . .
C5 C4 N2 C3 47.6(5) . .
N4 C8 N3 C9 -0.3(4) . .
N4 C8 N3 C7 -174.7(3) . .
C10 C9 N3 C8 0.4(4) . .
C10 C9 N3 C7 174.7(3) . .
C6 C7 N3 C8 -142.7(4) . .
C6 C7 N3 C9 44.0(5) . .
N3 C8 N4 C10 0.1(4) . .
N3 C8 N4 Co1 172.3(2) . 1_455
C9 C10 N4 C8 0.2(4) . .
C9 C10 N4 Co1 -171.9(2) . 1_455
N6 C25 N5 C26 1.3(4) . .
N6 C25 N5 Co2 171.4(2) . .
C27 C26 N5 C25 -1.2(4) . .
C27 C26 N5 Co2 -170.8(2) . .
O13 Co2 N5 C25 -169.6(3) . .
O15 Co2 N5 C25 78.8(3) . .
N8 Co2 N5 C25 -45.7(3) 1_655 .
O13 Co2 N5 C26 -1.8(3) . .
O15 Co2 N5 C26 -113.4(3) . .
N8 Co2 N5 C26 122.1(3) 1_655 .
N5 C25 N6 C27 -0.9(4) . .
N5 C25 N6 C28 -176.5(3) . .
C26 C27 N6 C25 0.1(4) . .
C26 C27 N6 C28 175.8(3) . .
C29 C28 N6 C25 -137.7(4) . .
C29 C28 N6 C27 47.4(5) . .
N8 C32 N7 C33 -0.1(4) . .
N8 C32 N7 C31 -178.9(3) . .
C34 C33 N7 C32 0.5(4) . .
C34 C33 N7 C31 179.3(3) . .
C30 C31 N7 C32 -133.5(4) . .
C30 C31 N7 C33 47.9(5) . .
N7 C32 N8 C34 -0.3(4) . .
N7 C32 N8 Co2 170.0(2) . 1_455
C33 C34 N8 C32 0.7(4) . .
C33 C34 N8 Co2 -169.5(3) . 1_455
C13 C14 N9 O9 -2.9(7) . .
C15 C14 N9 O9 174.2(4) . .
C13 C14 N9 O10 -179.4(4) . .
C15 C14 N9 O10 -2.4(6) . .
C15 C16 N10 O12 175.9(4) . .
C17 C16 N10 O12 -6.8(5) . .
C15 C16 N10 O11 -4.0(5) . .
C17 C16 N10 O11 173.3(4) . .
C20 C21 N11 O5 6.8(5) . .
C22 C21 N11 O5 -172.3(4) . .
C20 C21 N11 O6 -172.7(4) . .
C22 C21 N11 O6 8.2(5) . .
C22 C23 N12 O7 -11.9(6) . .
C24 C23 N12 O7 170.8(4) . .
C22 C23 N12 O8 165.1(4) . .
C24 C23 N12 O8 -12.3(7) . .
C37 C38 N13 O23 178.4(4) . .
C39 C38 N13 O23 -4.0(6) . .
C37 C38 N13 O24 -3.1(6) . .
C39 C38 N13 O24 174.5(4) . .
C41 C40 N14 O22 -179.2(4) . .
C39 C40 N14 O22 0.7(5) . .
C41 C40 N14 O21 0.7(5) . .
C39 C40 N14 O21 -179.3(3) . .
C46 C45 N15 O18 3.5(6) . .
C44 C45 N15 O18 -177.9(4) . .
C46 C45 N15 O17 -177.5(4) . .
C44 C45 N15 O17 1.0(6) . .
C46 C47 N16 O19 -6.0(7) . .
C48 C47 N16 O19 174.2(5) . .
C46 C47 N16 O20 173.1(5) . .
C48 C47 N16 O20 -6.7(7) . .
O2 C11 O1 Co1 -3.9(5) . .
C12 C11 O1 Co1 176.5(3) . .
N4 Co1 O1 C11 -49.7(3) 1_655 .
O3 Co1 O1 C11 -158.8(3) . .
N1 Co1 O1 C11 73.5(3) . .
O4 C18 O3 Co1 9.9(6) . .
C19 C18 O3 Co1 -165.9(3) . .
O1 Co1 O3 C18 -169.7(3) . .
N4 Co1 O3 C18 69.4(3) 1_655 .
N1 Co1 O3 C18 -48.6(3) . .
O14 C35 O13 Co2 9.9(6) . .
C36 C35 O13 Co2 -166.3(3) . .
O15 Co2 O13 C35 -170.2(3) . .
N5 Co2 O13 C35 68.4(3) . .
N8 Co2 O13 C35 -49.1(3) 1_655 .
O16 C42 O15 Co2 -1.2(5) . .
C43 C42 O15 Co2 179.1(3) . .
O13 Co2 O15 C42 -159.0(3) . .
N5 Co2 O15 C42 -50.5(3) . .
N8 Co2 O15 C42 74.2(3) 1_655 .
